data_4329006
loop_
_publ_author_name
'Zheng-Guo Lin'
'Bo Wang'
'Jie Cao'
'Bao-Kuan Chen'
'Yuan-Zhe Gao'
'Ying-Nan Chi'
'Chong Xu'
'Xian-Qiang Huang'
'Ruo-Dan Han'
'Shuang-Yue Su'
'Chang-Wen Hu'

_publ_contact_author_email cwhu@bit.edu.cn
_publ_contact_author_name 'Changwen Hu'
_publ_section_title
;
 Cation-Induced Synthesis of New Polyoxopalladates
;
_journal_name_full 'Inorganic Chemistry'
_journal_page_first 4435
_journal_page_last 4437
_journal_paper_doi 10.1021/ic300428g
_journal_volume 51
_journal_year 2012
_chemical_formula_sum 'Na6 Ni O41 Pd12 Se8'
_chemical_formula_weight 2761.13
_chemical_name_systematic
; 
 ? 
;
_space_group_IT_number 62
_symmetry_cell_setting orthorhombic
_symmetry_space_group_name_Hall '-P 2ac 2n'
_symmetry_space_group_name_H-M 'P n m a'
_atom_sites_solution_hydrogens none
_atom_sites_solution_primary direct
_atom_sites_solution_secondary difmap
_audit_creation_method SHELXL-97
_cell_angle_alpha 90.00
_cell_angle_beta 90.00
_cell_angle_gamma 90.00
_cell_formula_units_Z 4
_cell_length_a 18.913(5)
_cell_length_b 12.975(3)
_cell_length_c 18.852(5)
_cell_measurement_reflns_used 5537
_cell_measurement_temperature 296(2)
_cell_measurement_theta_max 28.21
_cell_measurement_theta_min 2.41
_cell_volume 4626(2)
_computing_cell_refinement 'Bruker SMART'
_computing_data_collection 'Bruker SMART'
_computing_data_reduction 'Bruker SMART'
_computing_molecular_graphics 'Bruker SHELXTL'
_computing_publication_material 'Bruker SHELXTL'
_computing_structure_refinement 'SHELXL-97 (Sheldrick, 1997)'
_computing_structure_solution 'SHELXS-97 (Sheldrick, 1990)'
_diffrn_ambient_temperature 296(2)
_diffrn_measured_fraction_theta_full 0.992
_diffrn_measured_fraction_theta_max 0.992
_diffrn_measurement_device_type 'CCD area detector'
_diffrn_measurement_method 'phi and omega scans'
_diffrn_radiation_monochromator graphite
_diffrn_radiation_source 'fine-focus sealed tube'
_diffrn_radiation_type MoK\a
_diffrn_radiation_wavelength 0.71073
_diffrn_reflns_av_R_equivalents 0.0442
_diffrn_reflns_av_sigmaI/netI 0.0318
_diffrn_reflns_limit_h_max 22
_diffrn_reflns_limit_h_min -22
_diffrn_reflns_limit_k_max 14
_diffrn_reflns_limit_k_min -15
_diffrn_reflns_limit_l_max 15
_diffrn_reflns_limit_l_min -22
_diffrn_reflns_number 22197
_diffrn_reflns_theta_full 25.02
_diffrn_reflns_theta_max 25.02
_diffrn_reflns_theta_min 1.53
_exptl_absorpt_coefficient_mu 11.396
_exptl_absorpt_correction_T_max 0.115
_exptl_absorpt_correction_T_min 0.072
_exptl_absorpt_correction_type multi-scan
_exptl_absorpt_process_details 'Bruker SMART'
_exptl_crystal_colour Redbrown
_exptl_crystal_density_diffrn 3.964
_exptl_crystal_description Block
_exptl_crystal_F_000 4984
_exptl_crystal_size_max 0.25
_exptl_crystal_size_mid 0.21
_exptl_crystal_size_min 0.19
_refine_diff_density_max 1.029
_refine_diff_density_min -1.284
_refine_diff_density_rms 0.232
_refine_ls_extinction_method none
_refine_ls_goodness_of_fit_ref 1.223
_refine_ls_hydrogen_treatment constr
_refine_ls_matrix_type full
_refine_ls_number_parameters 345
_refine_ls_number_reflns 4261
_refine_ls_number_restraints 0
_refine_ls_restrained_S_all 1.223
_refine_ls_R_factor_all 0.0527
_refine_ls_R_factor_gt 0.0420
_refine_ls_shift/su_max 0.001
_refine_ls_shift/su_mean 0.000
_refine_ls_structure_factor_coef Fsqd
_refine_ls_weighting_details 'calc w=1/[\s^2^(Fo^2^)+(0.0292P)^2^+93.7353P] where P=(Fo^2^+2Fc^2^)/3'
_refine_ls_weighting_scheme calc
_refine_ls_wR_factor_gt 0.1045
_refine_ls_wR_factor_ref 0.1097
_reflns_number_gt 3603
_reflns_number_total 4294
_reflns_threshold_expression >2sigma(I)
_cod_data_source_file ic300428g_si_002_6.cif
_cod_data_source_block compound5
_cod_database_code 4329006

loop_
_symmetry_equiv_pos_as_xyz
'x, y, z'
'-x+1/2, -y, z+1/2'
'-x, y+1/2, -z'
'x+1/2, -y+1/2, -z+1/2'
'-x, -y, -z'
'x-1/2, y, -z-1/2'
'x, -y-1/2, z'
'-x-1/2, y-1/2, z-1/2'

loop_
_atom_site_label
_atom_site_type_symbol
_atom_site_fract_x
_atom_site_fract_y
_atom_site_fract_z
_atom_site_U_iso_or_equiv
_atom_site_adp_type
_atom_site_occupancy
_atom_site_symmetry_multiplicity
_atom_site_calc_flag
_atom_site_refinement_flags
Na1 Na 1.0777(2) 0.0227(4) 0.6475(2) 0.0322(11) Uani 1 1 d .
Na2 Na 0.7752(4) -0.2500 0.6283(4) 0.0423(19) Uani 1 2 d S
Na3 Na 0.9080(9) 0.1897(14) 0.9225(8) 0.090(5) Uani 0.50 1 d P
Na4 Na 0.7223(7) 0.0178(11) 0.3639(10) 0.097(4) Uani 0.577(12) 1 d P
Na4' Na 0.6304(9) 0.1060(15) 0.3121(14) 0.097(4) Uani 0.423(12) 1 d P
Ni1 Ni 0.77135(10) 0.2500 0.60854(10) 0.0182(4) Uani 1 2 d S
O1 O 0.6726(6) 0.2500 0.5424(6) 0.025(2) Uani 1 2 d S
O2 O 0.8018(6) 0.2500 0.4995(6) 0.023(2) Uani 1 2 d S
O3 O 0.8334(4) 0.1074(6) 0.5868(4) 0.0250(17) Uani 1 1 d .
O4 O 0.7062(4) 0.1102(6) 0.6309(4) 0.0263(18) Uani 1 1 d .
O5 O 0.8707(6) 0.2500 0.6729(6) 0.026(2) Uani 1 2 d S
O6 O 0.7434(5) 0.2500 0.7187(6) 0.027(3) Uani 1 2 d S
O7 O 0.6141(6) 0.2500 0.3989(6) 0.034(3) Uani 1 2 d S
O8 O 0.5418(5) 0.1477(7) 0.5007(5) 0.042(2) Uani 1 1 d .
O9 O 0.8815(5) 0.1466(6) 0.3818(4) 0.037(2) Uani 1 1 d .
O10 O 0.7640(7) 0.2500 0.3498(6) 0.044(3) Uani 1 2 d S
O11 O 0.9140(4) -0.0109(6) 0.4823(4) 0.0309(19) Uani 1 1 d .
O12 O 0.8391(4) -0.1180(6) 0.5791(5) 0.038(2) Uani 1 1 d .
O13 O 0.9572(4) -0.0198(6) 0.6187(4) 0.0294(18) Uani 1 1 d .
O14 O 0.6314(4) -0.0105(7) 0.7369(4) 0.035(2) Uani 1 1 d .
O15 O 0.5764(4) -0.0080(7) 0.6048(5) 0.038(2) Uani 1 1 d .
O16 O 0.6942(5) -0.1162(6) 0.6308(6) 0.044(2) Uani 1 1 d .
O17 O 1.0015(4) 0.1459(7) 0.7117(5) 0.040(2) Uani 1 1 d .
O18 O 0.9352(7) 0.2500 0.8136(7) 0.066(5) Uani 1 2 d S
O19 O 0.7917(6) 0.2500 0.8686(6) 0.040(3) Uani 1 2 d S
O20 O 0.6724(4) 0.1449(7) 0.8384(4) 0.036(2) Uani 1 1 d .
O21 O 0.8274(9) -0.2500 0.7398(8) 0.078(6) Uani 1 2 d S
O22 O 0.5322(9) 0.1406(11) 0.2441(7) 0.096(5) Uani 1 1 d .
O23 O 0.9663(7) 0.0218(9) 0.9578(7) 0.078(4) Uani 1 1 d .
O24 O 0.9285(9) 0.0216(14) 0.8454(9) 0.120(6) Uani 1 1 d .
O25 O 0.8723(13) 0.143(2) 0.9772(12) 0.106(9) Uani 0.61(2) 1 d P
O25' O 0.823(2) 0.090(4) 0.974(2) 0.106(9) Uani 0.39(2) 1 d P
Pd1 Pd 0.85771(4) 0.12304(7) 0.48696(4) 0.0219(2) Uani 1 1 d .
Pd2 Pd 0.91647(4) 0.12023(7) 0.64754(5) 0.0235(2) Uani 1 1 d .
Pd3 Pd 0.71267(6) 0.2500 0.44632(6) 0.0221(3) Uani 1 2 d S
Pd4 Pd 0.68778(4) 0.12365(7) 0.73227(4) 0.0235(2) Uani 1 1 d .
Pd5 Pd 0.62364(5) 0.12417(7) 0.56986(5) 0.0239(2) Uani 1 1 d .
Pd6 Pd 0.76873(4) -0.00529(7) 0.60720(5) 0.0249(2) Uani 1 1 d .
Pd7 Pd 0.83502(6) 0.2500 0.76937(7) 0.0291(3) Uani 1 2 d S
Se1 Se 0.53756(9) 0.2500 0.44513(9) 0.0314(4) Uani 1 2 d S
Se2 Se 0.85196(9) 0.2500 0.33662(9) 0.0283(4) Uani 1 2 d S
Se3 Se 0.92299(6) -0.09200(9) 0.55121(7) 0.0276(3) Uani 1 1 d .
Se4 Se 0.61434(6) -0.08673(9) 0.66674(7) 0.0289(3) Uani 1 1 d .
Se5 Se 1.01107(9) 0.2500 0.76390(9) 0.0330(4) Uani 1 2 d S
Se6 Se 0.70287(9) 0.2500 0.88418(9) 0.0305(4) Uani 1 2 d S

loop_
_atom_site_aniso_label
_atom_site_aniso_U_11
_atom_site_aniso_U_22
_atom_site_aniso_U_33
_atom_site_aniso_U_23
_atom_site_aniso_U_13
_atom_site_aniso_U_12
Na1 0.025(2) 0.038(3) 0.033(3) -0.012(2) -0.004(2) 0.003(2)
Na2 0.040(4) 0.022(4) 0.064(5) 0.000 0.011(4) 0.000
Na3 0.099(12) 0.104(12) 0.068(9) 0.004(9) 0.005(9) -0.007(10)
Na4 0.057(6) 0.071(7) 0.164(12) -0.034(8) -0.007(7) 0.008(5)
Na4' 0.057(6) 0.071(7) 0.164(12) -0.034(8) -0.007(7) 0.008(5)
Ni1 0.0165(9) 0.0188(10) 0.0193(10) 0.000 -0.0007(8) 0.000
O1 0.024(6) 0.023(6) 0.029(6) 0.000 0.006(5) 0.000
O2 0.028(6) 0.008(5) 0.032(6) 0.000 -0.005(5) 0.000
O3 0.026(4) 0.031(4) 0.018(4) 0.006(3) 0.002(3) -0.009(3)
O4 0.021(4) 0.034(5) 0.023(4) -0.003(4) -0.002(3) 0.006(3)
O5 0.024(6) 0.028(6) 0.025(6) 0.000 0.006(5) 0.000
O6 0.014(5) 0.034(7) 0.034(6) 0.000 0.001(5) 0.000
O7 0.031(7) 0.048(8) 0.023(6) 0.000 0.002(5) 0.000
O8 0.038(5) 0.044(6) 0.044(5) 0.011(5) -0.012(4) -0.008(4)
O9 0.064(6) 0.023(4) 0.025(4) 0.003(4) 0.004(4) 0.008(4)
O10 0.034(7) 0.075(10) 0.023(6) 0.000 -0.012(5) 0.000
O11 0.040(5) 0.030(5) 0.023(4) 0.001(4) 0.011(4) 0.008(4)
O12 0.033(5) 0.022(4) 0.059(6) 0.011(4) 0.017(4) -0.002(4)
O13 0.023(4) 0.029(4) 0.036(5) 0.003(4) 0.004(3) 0.006(4)
O14 0.040(5) 0.040(5) 0.025(4) 0.011(4) 0.006(4) -0.011(4)
O15 0.033(5) 0.044(5) 0.039(5) 0.007(4) -0.004(4) -0.008(4)
O16 0.029(5) 0.022(5) 0.080(7) 0.004(5) 0.023(5) 0.003(4)
O17 0.026(5) 0.046(6) 0.048(6) -0.009(5) -0.013(4) 0.006(4)
O18 0.025(7) 0.141(16) 0.033(8) 0.000 -0.001(6) 0.000
O19 0.027(7) 0.063(9) 0.030(7) 0.000 -0.003(5) 0.000
O20 0.034(5) 0.054(6) 0.021(4) -0.007(4) 0.005(4) -0.008(4)
O21 0.059(11) 0.134(17) 0.043(9) 0.000 0.009(8) 0.000
O22 0.134(13) 0.103(11) 0.050(7) -0.001(8) -0.011(8) -0.032(10)
O23 0.078(9) 0.062(8) 0.093(9) -0.001(7) 0.006(7) -0.030(7)
O24 0.115(13) 0.127(14) 0.118(13) 0.048(11) 0.022(10) 0.042(11)
O25 0.065(14) 0.18(3) 0.074(11) 0.056(15) 0.002(13) 0.011(15)
O25' 0.065(14) 0.18(3) 0.074(11) 0.056(15) 0.002(13) 0.011(15)
Pd1 0.0233(4) 0.0202(4) 0.0221(4) 0.0014(4) 0.0011(3) -0.0006(3)
Pd2 0.0183(4) 0.0245(5) 0.0276(5) 0.0036(4) 0.0012(3) 0.0010(4)
Pd3 0.0250(6) 0.0205(6) 0.0208(6) 0.000 -0.0001(5) 0.000
Pd4 0.0194(4) 0.0287(5) 0.0224(4) 0.0017(4) 0.0018(3) 0.0005(4)
Pd5 0.0232(4) 0.0240(5) 0.0244(4) 0.0012(4) -0.0012(4) -0.0013(4)
Pd6 0.0200(4) 0.0217(5) 0.0329(5) 0.0045(4) 0.0055(4) 0.0007(4)
Pd7 0.0176(6) 0.0436(8) 0.0262(7) 0.000 0.0003(5) 0.000
Se1 0.0256(9) 0.0395(10) 0.0292(9) 0.000 -0.0091(7) 0.000
Se2 0.0370(10) 0.0295(9) 0.0184(8) 0.000 0.0064(7) 0.000
Se3 0.0236(6) 0.0219(6) 0.0372(7) 0.0027(5) 0.0060(5) 0.0044(5)
Se4 0.0237(6) 0.0246(6) 0.0383(7) 0.0059(5) 0.0069(5) -0.0030(5)
Se5 0.0181(8) 0.0496(11) 0.0313(9) 0.000 -0.0049(7) 0.000
Se6 0.0271(9) 0.0464(11) 0.0181(8) 0.000 0.0020(7) 0.000

loop_
_atom_type_symbol
_atom_type_description
_atom_type_scat_dispersion_real
_atom_type_scat_dispersion_imag
_atom_type_scat_source
O O 0.0106 0.0060 'International Tables Vol C Tables 4.2.6.8 and 6.1.1.4'
Se Se -0.0929 2.2259 'International Tables Vol C Tables 4.2.6.8 and 6.1.1.4'
Pd Pd -0.9988 1.0072 'International Tables Vol C Tables 4.2.6.8 and 6.1.1.4'
Na Na 0.0362 0.0249 'International Tables Vol C Tables 4.2.6.8 and 6.1.1.4'
Ni Ni 0.3393 1.1124 'International Tables Vol C Tables 4.2.6.8 and 6.1.1.4'

loop_
_geom_angle_atom_site_label_1
_geom_angle_atom_site_label_2
_geom_angle_atom_site_label_3
_geom_angle
_geom_angle_site_symmetry_1
_geom_angle_site_symmetry_3
O9 Na1 O13 92.5(3) 5_756 .
O9 Na1 O20 113.0(4) 5_756 6_657
O13 Na1 O20 151.7(4) . 6_657
O9 Na1 O14 84.8(3) 5_756 6_657
O13 Na1 O14 123.7(3) . 6_657
O20 Na1 O14 73.0(3) 6_657 6_657
O9 Na1 O11 72.1(3) 5_756 5_756
O13 Na1 O11 79.8(3) . 5_756
O20 Na1 O11 96.0(3) 6_657 5_756
O14 Na1 O11 148.3(3) 6_657 5_756
O9 Na1 O17 153.6(4) 5_756 .
O13 Na1 O17 72.9(3) . .
O20 Na1 O17 87.3(3) 6_657 .
O14 Na1 O17 85.4(3) 6_657 .
O11 Na1 O17 124.5(3) 5_756 .
O9 Na1 Pd2 130.5(3) 5_756 .
O13 Na1 Pd2 38.1(2) . .
O20 Na1 Pd2 115.8(3) 6_657 .
O14 Na1 Pd2 116.8(3) 6_657 .
O11 Na1 Pd2 94.8(2) 5_756 .
O17 Na1 Pd2 38.1(2) . .
O9 Na1 Pd4 108.4(3) 5_756 6_657
O13 Na1 Pd4 146.3(3) . 6_657
O20 Na1 Pd4 37.2(2) 6_657 6_657
O14 Na1 Pd4 37.4(2) 6_657 6_657
O11 Na1 Pd4 131.3(3) 5_756 6_657
O17 Na1 Pd4 77.1(2) . 6_657
Pd2 Na1 Pd4 115.12(13) . 6_657
O9 Na1 Pd1 36.8(2) 5_756 5_756
O13 Na1 Pd1 92.6(2) . 5_756
O20 Na1 Pd1 100.5(3) 6_657 5_756
O14 Na1 Pd1 114.7(3) 6_657 5_756
O11 Na1 Pd1 36.6(2) 5_756 5_756
O17 Na1 Pd1 159.8(3) . 5_756
Pd2 Na1 Pd1 123.17(13) . 5_756
Pd4 Na1 Pd1 120.04(13) 6_657 5_756
O9 Na1 Na4 62.7(3) 5_756 5_756
O13 Na1 Na4 153.2(3) . 5_756
O20 Na1 Na4 50.3(3) 6_657 5_756
O14 Na1 Na4 67.3(4) 6_657 5_756
O11 Na1 Na4 82.7(4) 5_756 5_756
O17 Na1 Na4 133.9(3) . 5_756
Pd2 Na1 Na4 165.0(3) . 5_756
Pd4 Na1 Na4 58.4(2) 6_657 5_756
Pd1 Na1 Na4 61.6(2) 5_756 5_756
O12 Na2 O12 96.7(5) . 7
O12 Na2 O16 156.5(5) . 7
O12 Na2 O16 78.3(3) 7 7
O12 Na2 O16 78.3(3) . .
O12 Na2 O16 156.5(5) 7 .
O16 Na2 O16 97.2(5) 7 .
O12 Na2 O21 98.2(4) . .
O12 Na2 O21 98.2(4) 7 .
O16 Na2 O21 105.2(4) 7 .
O16 Na2 O21 105.2(4) . .
O12 Na2 Pd6 135.3(4) . 7
O12 Na2 Pd6 39.6(2) 7 7
O16 Na2 Pd6 40.0(2) 7 7
O16 Na2 Pd6 136.1(4) . 7
O21 Na2 Pd6 97.40(15) . 7
O12 Na2 Pd6 39.6(2) . .
O12 Na2 Pd6 135.3(4) 7 .
O16 Na2 Pd6 136.1(4) 7 .
O16 Na2 Pd6 40.0(2) . .
O21 Na2 Pd6 97.40(15) . .
Pd6 Na2 Pd6 165.1(3) 7 .
O25 Na3 Na3 116.4(15) . 7_565
O25 Na3 O18 161.4(16) . .
Na3 Na3 O18 69.7(5) 7_565 .
O25 Na3 O25' 23.2(16) . .
Na3 Na3 O25' 124.6(13) 7_565 .
O18 Na3 O25' 138.4(14) . .
O25 Na3 O25 87(2) . 7_565
Na3 Na3 O25 29.5(7) 7_565 7_565
O18 Na3 O25 97.8(9) . 7_565
O25' Na3 O25 97.2(14) . 7_565
O25 Na3 O23 68.6(14) . .
Na3 Na3 O23 149.4(5) 7_565 .
O18 Na3 O23 116.0(8) . .
O25' Na3 O23 72.8(12) . .
O25 Na3 O23 139.3(10) 7_565 .
O25 Na3 O19 90.6(13) . .
Na3 Na3 O19 72.1(4) 7_565 .
O18 Na3 O19 74.2(6) . .
O25' Na3 O19 74.9(11) . .
O25 Na3 O19 70.4(8) 7_565 .
O23 Na3 O19 138.2(8) . .
O25 Na3 O24 96.7(17) . .
Na3 Na3 O24 145.4(5) 7_565 .
O18 Na3 O24 75.7(6) . .
O25' Na3 O24 82.6(14) . .
O25 Na3 O24 169.1(10) 7_565 .
O23 Na3 O24 51.1(6) . .
O19 Na3 O24 99.2(7) . .
O25 Na3 O8 88.4(13) . 6_657
Na3 Na3 O8 100.6(4) 7_565 6_657
O18 Na3 O8 108.3(7) . 6_657
O25' Na3 O8 106.5(11) . 6_657
O25 Na3 O8 100.9(8) 7_565 6_657
O23 Na3 O8 48.9(4) . 6_657
O19 Na3 O8 171.2(8) . 6_657
O24 Na3 O8 89.5(7) . 6_657
O25 Na3 Pd7 123.8(14) . .
Na3 Na3 Pd7 76.3(3) 7_565 .
O18 Na3 Pd7 38.4(4) . .
O25' Na3 Pd7 102.6(11) . .
O25 Na3 Pd7 92.4(8) 7_565 .
O23 Na3 Pd7 128.1(7) . .
O19 Na3 Pd7 38.3(4) . .
O24 Na3 Pd7 77.1(5) . .
O8 Na3 Pd7 146.0(6) 6_657 .
O25 Na3 Na4 65.5(15) . 2_655
Na3 Na3 Na4 134.9(3) 7_565 2_655
O18 Na3 Na4 97.4(6) . 2_655
O25' Na3 Na4 43.1(12) . 2_655
O25 Na3 Na4 124.0(8) 7_565 2_655
O23 Na3 Na4 75.5(5) . 2_655
O19 Na3 Na4 62.8(4) . 2_655
O24 Na3 Na4 49.8(5) . 2_655
O8 Na3 Na4 124.2(6) 6_657 2_655
Pd7 Na3 Na4 69.1(4) . 2_655
Na4' Na4 O25' 110.5(12) . 2_654
Na4' Na4 O24 45.4(7) . 2_654
O25' Na4 O24 71.5(10) 2_654 2_654
Na4' Na4 O20 143.0(9) . 2_654
O25' Na4 O20 88.3(10) 2_654 2_654
O24 Na4 O20 121.1(6) 2_654 2_654
Na4' Na4 Pd3 73.3(6) . .
O25' Na4 Pd3 95.3(10) 2_654 .
O24 Na4 Pd3 99.1(5) 2_654 .
O20 Na4 Pd3 138.4(5) 2_654 .
Na4' Na4 Pd4 108.9(8) . 2_654
O25' Na4 Pd4 115.8(10) 2_654 2_654
O24 Na4 Pd4 107.2(5) 2_654 2_654
O20 Na4 Pd4 35.3(2) 2_654 2_654
Pd3 Na4 Pd4 144.1(5) . 2_654
Na4' Na4 Pd1 127.2(7) . .
O25' Na4 Pd1 85.9(10) 2_654 .
O24 Na4 Pd1 144.4(6) 2_654 .
O20 Na4 Pd1 84.2(4) 2_654 .
Pd3 Na4 Pd1 54.9(2) . .
Pd4 Na4 Pd1 107.4(3) 2_654 .
Na4' Na4 Na3 89.2(7) . 2_654
O25' Na4 Na3 35.9(9) 2_654 2_654
O24 Na4 Na3 43.9(5) 2_654 2_654
O20 Na4 Na3 88.7(5) 2_654 2_654
Pd3 Na4 Na3 117.4(5) . 2_654
Pd4 Na4 Na3 98.5(4) 2_654 2_654
Pd1 Na4 Na3 121.6(6) . 2_654
Na4' Na4 Na1 142.4(9) . 5_756
O25' Na4 Na1 107.1(10) 2_654 5_756
O24 Na4 Na1 159.3(6) 2_654 5_756
O20 Na4 Na1 39.0(2) 2_654 5_756
Pd3 Na4 Na1 101.6(3) . 5_756
Pd4 Na4 Na1 54.0(2) 2_654 5_756
Pd1 Na4 Na1 53.40(19) . 5_756
Na3 Na4 Na1 123.9(5) 2_654 5_756
O24 Na4' Na4 83.2(10) 2_654 .
O24 Na4' O22 83.8(8) 2_654 .
Na4 Na4' O22 160.8(10) . .
O24 Na4' O21 161.0(13) 2_654 2_654
Na4 Na4' O21 111.7(9) . 2_654
O22 Na4' O21 78.7(9) . 2_654
O24 Na4' O7 109.2(11) 2_654 .
Na4 Na4' O7 100.7(9) . .
O22 Na4' O7 96.9(8) . .
O21 Na4' O7 80.5(7) 2_654 .
O24 Na4' Pd3 116.2(11) 2_654 .
Na4 Na4' Pd3 67.8(6) . .
O22 Na4' Pd3 131.0(8) . .
O21 Na4' Pd3 81.4(6) 2_654 .
O7 Na4' Pd3 35.5(4) . .
O24 Na4' Na4' 142.3(6) 2_654 7_565
Na4 Na4' Na4' 119.8(6) . 7_565
O22 Na4' Na4' 78.7(6) . 7_565
O21 Na4' Na4' 40.2(6) 2_654 7_565
O7 Na4' Na4' 41.7(6) . 7_565
Pd3 Na4' Na4' 57.8(4) . 7_565
O2 Ni1 O6 178.6(4) . .
O2 Ni1 O3 71.4(2) . .
O6 Ni1 O3 107.9(2) . .
O2 Ni1 O3 71.4(2) . 7_565
O6 Ni1 O3 107.9(2) . 7_565
O3 Ni1 O3 112.2(4) . 7_565
O2 Ni1 O4 109.3(2) . .
O6 Ni1 O4 71.4(2) . .
O3 Ni1 O4 69.6(3) . .
O3 Ni1 O4 178.2(3) 7_565 .
O2 Ni1 O4 109.3(2) . 7_565
O6 Ni1 O4 71.4(2) . 7_565
O3 Ni1 O4 178.2(3) . 7_565
O3 Ni1 O4 69.6(3) 7_565 7_565
O4 Ni1 O4 108.7(4) . 7_565
O2 Ni1 O5 107.2(4) . .
O6 Ni1 O5 71.4(4) . .
O3 Ni1 O5 70.0(2) . .
O3 Ni1 O5 70.0(2) 7_565 .
O4 Ni1 O5 111.2(2) . .
O4 Ni1 O5 111.2(2) 7_565 .
O2 Ni1 O1 71.9(4) . .
O6 Ni1 O1 109.5(4) . .
O3 Ni1 O1 109.6(2) . .
O3 Ni1 O1 109.6(2) 7_565 .
O4 Ni1 O1 69.3(2) . .
O4 Ni1 O1 69.3(2) 7_565 .
O5 Ni1 O1 179.1(4) . .
Pd5 O1 Pd5 114.0(5) 7_565 .
Pd5 O1 Pd3 115.4(3) 7_565 .
Pd5 O1 Pd3 115.4(3) . .
Pd5 O1 Ni1 104.3(4) 7_565 .
Pd5 O1 Ni1 104.3(4) . .
Pd3 O1 Ni1 101.0(4) . .
Pd3 O2 Pd1 113.6(3) . .
Pd3 O2 Pd1 113.6(3) . 7_565
Pd1 O2 Pd1 113.3(5) . 7_565
Pd3 O2 Ni1 105.1(5) . .
Pd1 O2 Ni1 105.0(4) . .
Pd1 O2 Ni1 105.0(4) 7_565 .
Pd6 O3 Pd1 114.7(4) . .
Pd6 O3 Pd2 117.1(4) . .
Pd1 O3 Pd2 111.6(4) . .
Pd6 O3 Ni1 104.9(3) . .
Pd1 O3 Ni1 102.4(3) . .
Pd2 O3 Ni1 104.2(3) . .
Pd5 O4 Pd4 115.3(4) . .
Pd5 O4 Pd6 114.9(4) . .
Pd4 O4 Pd6 113.6(4) . .
Pd5 O4 Ni1 104.8(3) . .
Pd4 O4 Ni1 102.2(3) . .
Pd6 O4 Ni1 104.2(3) . .
Pd7 O5 Pd2 112.6(3) . 7_565
Pd7 O5 Pd2 112.6(3) . .
Pd2 O5 Pd2 119.2(5) 7_565 .
Pd7 O5 Ni1 102.5(5) . .
Pd2 O5 Ni1 103.9(4) 7_565 .
Pd2 O5 Ni1 103.9(4) . .
Pd4 O6 Pd4 113.1(5) . 7_565
Pd4 O6 Pd7 114.0(3) . .
Pd4 O6 Pd7 114.0(3) 7_565 .
Pd4 O6 Ni1 105.0(4) . .
Pd4 O6 Ni1 105.0(4) 7_565 .
Pd7 O6 Ni1 104.6(5) . .
Se1 O7 Pd3 123.4(6) . .
Se1 O7 Na4' 116.3(6) . .
Pd3 O7 Na4' 99.9(6) . .
Se1 O7 Na4' 116.3(6) . 7_565
Pd3 O7 Na4' 99.9(6) . 7_565
Na4' O7 Na4' 96.6(12) . 7_565
Se1 O8 Pd5 123.2(5) . .
Se1 O8 Na3 96.8(5) . 6_557
Pd5 O8 Na3 111.2(5) . 6_557
Se2 O9 Pd1 122.2(5) . .
Se2 O9 Na1 136.2(5) . 5_756
Pd1 O9 Na1 99.0(3) . 5_756
Se2 O10 Pd3 126.6(6) . .
Se3 O11 Pd1 123.5(4) . .
Se3 O11 Na1 136.5(4) . 5_756
Pd1 O11 Na1 97.5(3) . 5_756
Se3 O12 Pd6 122.9(4) . .
Se3 O12 Na2 139.8(5) . .
Pd6 O12 Na2 95.0(4) . .
Se3 O13 Pd2 122.9(4) . .
Se3 O13 Na1 130.7(4) . .
Pd2 O13 Na1 95.4(3) . .
Se4 O14 Pd4 124.6(4) . .
Se4 O14 Na1 136.5(4) . 6_557
Pd4 O14 Na1 96.0(3) . 6_557
Se4 O15 Pd5 122.6(4) . .
Se4 O16 Pd6 122.4(5) . .
Se4 O16 Na2 139.9(5) . .
Pd6 O16 Na2 93.8(4) . .
Se5 O17 Pd2 124.3(5) . .
Se5 O17 Na1 138.1(5) . .
Pd2 O17 Na1 93.6(3) . .
Se5 O18 Pd7 123.1(7) . .
Se5 O18 Na3 133.5(8) . 7_565
Pd7 O18 Na3 99.1(7) . 7_565
Se5 O18 Na3 133.5(8) . .
Pd7 O18 Na3 99.1(7) . .
Na3 O18 Na3 40.6(9) 7_565 .
Se6 O19 Pd7 123.6(6) . .
Se6 O19 Na3 141.5(7) . 7_565
Pd7 O19 Na3 91.1(6) . 7_565
Se6 O19 Na3 141.5(7) . .
Pd7 O19 Na3 91.1(6) . .
Na3 O19 Na3 35.8(8) 7_565 .
Se6 O20 Pd4 123.6(5) . .
Se6 O20 Na1 135.9(4) . 6_557
Pd4 O20 Na1 97.2(3) . 6_557
Se6 O20 Na4 105.1(5) . 2_655
Pd4 O20 Na4 88.1(5) . 2_655
Na1 O20 Na4 90.7(4) 6_557 2_655
Na2 O21 Na4' 130.0(6) . 2_655
Na2 O21 Na4' 130.0(6) . 8_756
Na4' O21 Na4' 99.5(11) 2_655 8_756
Na4' O24 Na3 137.6(10) 2_655 .
Na4' O24 Na4 51.4(7) 2_655 2_655
Na3 O24 Na4 86.3(7) . 2_655
O25' O25 Na3 129(3) . .
O25' O25 Na3 136(3) . 7_565
Na3 O25 Na3 34.1(12) . 7_565
O25 O25' Na3 28.2(18) . .
O25 O25' Na4 128(3) . 2_655
Na3 O25' Na4 101.0(14) . 2_655
O3 Pd1 O2 81.1(4) . .
O3 Pd1 O11 94.4(3) . .
O2 Pd1 O11 175.5(4) . .
O3 Pd1 O9 177.3(3) . .
O2 Pd1 O9 96.2(4) . .
O11 Pd1 O9 88.3(3) . .
O3 Pd1 Pd2 34.2(2) . .
O2 Pd1 Pd2 94.7(3) . .
O11 Pd1 Pd2 81.5(2) . .
O9 Pd1 Pd2 146.2(3) . .
O3 Pd1 Na1 138.5(2) . 5_756
O2 Pd1 Na1 138.5(3) . 5_756
O11 Pd1 Na1 45.9(2) . 5_756
O9 Pd1 Na1 44.2(2) . 5_756
Pd2 Pd1 Na1 124.83(8) . 5_756
O3 Pd1 Na4 113.7(3) . .
O2 Pd1 Na4 90.7(4) . .
O11 Pd1 Na4 91.1(3) . .
O9 Pd1 Na4 66.7(4) . .
Pd2 Pd1 Na4 145.0(3) . .
Na1 Pd1 Na4 65.0(2) 5_756 .
O3 Pd2 O5 82.0(4) . .
O3 Pd2 O17 175.4(3) . .
O5 Pd2 O17 93.6(4) . .
O3 Pd2 O13 94.1(3) . .
O5 Pd2 O13 175.7(4) . .
O17 Pd2 O13 90.3(3) . .
O3 Pd2 Pd1 34.2(2) . .
O5 Pd2 Pd1 93.9(3) . .
O17 Pd2 Pd1 145.8(3) . .
O13 Pd2 Pd1 83.7(2) . .
O3 Pd2 Pd7 94.5(2) . .
O5 Pd2 Pd7 33.6(3) . .
O17 Pd2 Pd7 82.5(3) . .
O13 Pd2 Pd7 146.0(2) . .
Pd1 Pd2 Pd7 119.74(4) . .
O3 Pd2 Na1 135.3(2) . .
O5 Pd2 Na1 137.7(3) . .
O17 Pd2 Na1 48.3(3) . .
O13 Pd2 Na1 46.5(2) . .
Pd1 Pd2 Na1 108.79(8) . .
Pd7 Pd2 Na1 129.73(9) . .
O2 Pd3 O1 82.0(5) . .
O2 Pd3 O10 92.6(5) . .
O1 Pd3 O10 174.6(5) . .
O2 Pd3 O7 174.9(5) . .
O1 Pd3 O7 92.9(5) . .
O10 Pd3 O7 92.5(5) . .
O2 Pd3 Na4 100.8(3) . .
O1 Pd3 Na4 116.3(3) . .
O10 Pd3 Na4 64.6(3) . .
O7 Pd3 Na4 81.4(3) . .
O2 Pd3 Na4 100.8(3) . 7_565
O1 Pd3 Na4 116.3(3) . 7_565
O10 Pd3 Na4 64.6(3) . 7_565
O7 Pd3 Na4 81.4(3) . 7_565
Na4 Pd3 Na4 125.1(6) . 7_565
O2 Pd3 Na4' 138.6(3) . .
O1 Pd3 Na4' 119.6(5) . .
O10 Pd3 Na4' 64.7(5) . .
O7 Pd3 Na4' 44.6(4) . .
Na4 Pd3 Na4' 38.9(4) . .
Na4 Pd3 Na4' 99.6(5) 7_565 .
O2 Pd3 Na4' 138.6(4) . 7_565
O1 Pd3 Na4' 119.6(5) . 7_565
O10 Pd3 Na4' 64.7(5) . 7_565
O7 Pd3 Na4' 44.6(4) . 7_565
Na4 Pd3 Na4' 99.6(5) . 7_565
Na4 Pd3 Na4' 38.9(4) 7_565 7_565
Na4' Pd3 Na4' 64.3(7) . 7_565
O4 Pd4 O6 81.5(4) . .
O4 Pd4 O20 176.7(3) . .
O6 Pd4 O20 95.2(4) . .
O4 Pd4 O14 93.3(3) . .
O6 Pd4 O14 174.8(4) . .
O20 Pd4 O14 90.0(3) . .
O4 Pd4 Na1 137.7(3) . 6_557
O6 Pd4 Na1 138.4(3) . 6_557
O20 Pd4 Na1 45.5(3) . 6_557
O14 Pd4 Na1 46.6(2) . 6_557
O4 Pd4 Na4 123.8(4) . 2_655
O6 Pd4 Na4 105.5(4) . 2_655
O20 Pd4 Na4 56.6(4) . 2_655
O14 Pd4 Na4 77.2(3) . 2_655
Na1 Pd4 Na4 67.6(2) 6_557 2_655
O1 Pd5 O4 81.6(4) . .
O1 Pd5 O15 176.1(4) . .
O4 Pd5 O15 94.7(3) . .
O1 Pd5 O8 93.7(4) . .
O4 Pd5 O8 175.1(3) . .
O15 Pd5 O8 90.0(3) . .
O3 Pd6 O4 81.4(3) . .
O3 Pd6 O12 94.4(3) . .
O4 Pd6 O12 175.7(3) . .
O3 Pd6 O16 175.5(3) . .
O4 Pd6 O16 94.1(3) . .
O12 Pd6 O16 90.1(3) . .
O3 Pd6 Na2 138.3(3) . .
O4 Pd6 Na2 138.8(3) . .
O12 Pd6 Na2 45.5(3) . .
O16 Pd6 Na2 46.2(3) . .
O5 Pd7 O6 81.5(4) . .
O5 Pd7 O19 176.7(5) . .
O6 Pd7 O19 95.2(5) . .
O5 Pd7 O18 93.4(5) . .
O6 Pd7 O18 174.9(5) . .
O19 Pd7 O18 89.9(5) . .
O5 Pd7 Pd2 33.84(12) . .
O6 Pd7 Pd2 94.3(3) . .
O19 Pd7 Pd2 147.21(10) . .
O18 Pd7 Pd2 81.4(3) . .
O5 Pd7 Pd2 33.84(12) . 7_565
O6 Pd7 Pd2 94.3(3) . 7_565
O19 Pd7 Pd2 147.21(10) . 7_565
O18 Pd7 Pd2 81.4(3) . 7_565
Pd2 Pd7 Pd2 62.67(4) . 7_565
O5 Pd7 Na3 132.5(4) . 7_565
O6 Pd7 Na3 142.2(4) . 7_565
O19 Pd7 Na3 50.6(4) . 7_565
O18 Pd7 Na3 42.5(5) . 7_565
Pd2 Pd7 Na3 123.1(3) . 7_565
Pd2 Pd7 Na3 107.4(3) 7_565 7_565
O5 Pd7 Na3 132.5(4) . .
O6 Pd7 Na3 142.2(4) . .
O19 Pd7 Na3 50.6(4) . .
O18 Pd7 Na3 42.5(5) . .
Pd2 Pd7 Na3 107.4(3) . .
Pd2 Pd7 Na3 123.1(3) 7_565 .
Na3 Pd7 Na3 27.5(6) 7_565 .
O7 Se1 O8 106.2(4) . 7_565
O7 Se1 O8 106.2(4) . .
O8 Se1 O8 103.3(6) 7_565 .
O10 Se2 O9 104.7(4) . 7_565
O10 Se2 O9 104.7(4) . .
O9 Se2 O9 105.5(6) 7_565 .
O11 Se3 O12 105.6(4) . .
O11 Se3 O13 105.7(4) . .
O12 Se3 O13 103.3(4) . .
O14 Se4 O16 105.9(5) . .
O14 Se4 O15 105.4(4) . .
O16 Se4 O15 103.6(5) . .
O17 Se5 O17 107.0(6) . 7_565
O17 Se5 O18 103.3(4) . .
O17 Se5 O18 103.3(4) 7_565 .
O19 Se6 O20 104.1(4) . .
O19 Se6 O20 104.1(4) . 7_565
O20 Se6 O20 105.4(6) . 7_565

loop_
_geom_bond_atom_site_label_1
_geom_bond_atom_site_label_2
_geom_bond_distance
_geom_bond_site_symmetry_2
Na1 O9 2.393(9) 5_756
Na1 O13 2.406(9) .
Na1 O20 2.407(10) 6_657
Na1 O14 2.445(9) 6_657
Na1 O11 2.455(9) 5_756
Na1 O17 2.470(10) .
Na1 Pd2 3.301(5) .
Na1 Pd4 3.346(4) 6_657
Na1 Pd1 3.390(5) 5_756
Na1 Na4 3.826(13) 5_756
Na2 O12 2.292(9) .
Na2 O12 2.292(9) 7
Na2 O16 2.315(10) 7
Na2 O16 2.315(10) .
Na2 O21 2.321(18) .
Na2 Pd6 3.2023(16) 7
Na2 Pd6 3.2023(16) .
Na3 O25 1.38(3) .
Na3 Na3 1.56(4) 7_565
Na3 O18 2.25(2) .
Na3 O25' 2.28(5) .
Na3 O25 2.50(3) 7_565
Na3 O23 2.53(2) .
Na3 O19 2.55(2) .
Na3 O24 2.65(2) .
Na3 O8 2.97(2) 6_657
Na3 Pd7 3.294(16) .
Na3 Na4 3.81(2) 2_655
Na4 Na4' 2.30(2) .
Na4 O25' 2.66(5) 2_654
Na4 O24 2.92(2) 2_654
Na4 O20 2.943(16) 2_654
Na4 Pd3 3.394(14) .
Na4 Pd4 3.525(15) 2_654
Na4 Pd1 3.715(14) .
Na4 Na3 3.81(2) 2_654
Na4 Na1 3.826(13) 5_756
Na4' O24 2.09(3) 2_654
Na4' O22 2.30(3) .
Na4' O21 2.45(3) 2_654
Na4' O7 2.50(2) .
Na4' Pd3 3.51(2) .
Na4' Na4' 3.74(4) 7_565
Ni1 O2 2.135(11) .
Ni1 O6 2.143(11) .
Ni1 O3 2.229(8) .
Ni1 O3 2.229(8) 7_565
Ni1 O4 2.233(8) .
Ni1 O4 2.233(8) 7_565
Ni1 O5 2.237(11) .
Ni1 O1 2.246(11) .
O1 Pd5 1.947(6) 7_565
O1 Pd5 1.947(6) .
O1 Pd3 1.963(11) .
O2 Pd3 1.960(10) .
O2 Pd1 1.972(6) .
O2 Pd1 1.972(6) 7_565
O3 Pd6 1.945(7) .
O3 Pd1 1.948(7) .
O3 Pd2 1.951(7) .
O4 Pd5 1.948(7) .
O4 Pd4 1.951(8) .
O4 Pd6 1.960(8) .
O5 Pd7 1.940(11) .
O5 Pd2 1.952(5) 7_565
O5 Pd2 1.952(5) .
O6 Pd4 1.965(6) .
O6 Pd4 1.965(6) 7_565
O6 Pd7 1.978(11) .
O7 Se1 1.690(12) .
O7 Pd3 2.067(12) .
O7 Na4' 2.50(2) 7_565
O8 Se1 1.692(9) .
O8 Pd5 2.047(9) .
O8 Na3 2.97(2) 6_557
O9 Se2 1.685(8) .
O9 Pd1 2.055(8) .
O9 Na1 2.393(9) 5_756
O10 Se2 1.682(13) .
O10 Pd3 2.062(13) .
O11 Se3 1.681(8) .
O11 Pd1 2.040(8) .
O11 Na1 2.455(9) 5_756
O12 Se3 1.706(8) .
O12 Pd6 2.047(8) .
O13 Se3 1.708(8) .
O13 Pd2 2.046(8) .
O14 Se4 1.682(9) .
O14 Pd4 2.043(8) .
O14 Na1 2.445(9) 6_557
O15 Se4 1.708(9) .
O15 Pd5 2.043(9) .
O16 Se4 1.699(8) .
O16 Pd6 2.063(8) .
O17 Se5 1.680(9) .
O17 Pd2 2.040(8) .
O18 Se5 1.714(13) .
O18 Pd7 2.070(13) .
O18 Na3 2.25(2) 7_565
O19 Se6 1.706(12) .
O19 Pd7 2.042(12) .
O19 Na3 2.55(2) 7_565
O20 Se6 1.714(9) .
O20 Pd4 2.040(8) .
O20 Na1 2.407(10) 6_557
O20 Na4 2.943(16) 2_655
O21 Na4' 2.45(3) 2_655
O21 Na4' 2.45(3) 8_756
O24 Na4' 2.09(3) 2_655
O24 Na4 2.92(2) 2_655
O25 O25' 1.15(5) .
O25 Na3 2.50(3) 7_565
O25' Na4 2.66(5) 2_655
Pd1 Pd2 3.2250(14) .
Pd1 Na1 3.390(5) 5_756
Pd2 Pd7 3.2378(15) .
Pd3 Na4 3.394(14) 7_565
Pd3 Na4' 3.51(2) 7_565
Pd4 Na1 3.346(4) 6_557
Pd4 Na4 3.525(15) 2_655
Pd7 Pd2 3.2378(15) 7_565
Pd7 Na3 3.294(16) 7_565
Se1 O8 1.692(9) 7_565
Se2 O9 1.685(8) 7_565
Se5 O17 1.680(9) 7_565
Se6 O20 1.714(9) 7_565
